data_2108049
loop_
_publ_author_name
'Yadav, Harsh'
'Sinha, Nidhi'
'Goel, Sahil'
'Singh, Budhendra'
'Bdikin, Igor'
'Saini, Anupama'
'Gopalaiah, Kovuru'
'Kumar, Binay'

_publ_contact_author_address
;
Department of Physics & Electronics, SGTB Khalsa College, University of Delhi,
Delhi 110007,
India
;
_publ_contact_author_email nidhisinha5@yahoo.co.in
_publ_contact_author_name 'Nidhi Sinha'
_publ_contact_author_phone +91-9818662161
_publ_section_title
;
 Crystal structure of bis(L-asparaginium hydrogensquarate) monohydrate
;
_journal_coeditor_code BP5095
_journal_date_accepted 2017-02-21
_journal_date_recd_electronic 2016-12-03
_journal_issue 3
_journal_name_full 'Acta Crystallographica, Section B'
_journal_page_first 347
_journal_page_last 359
_journal_paper_category FA
_journal_paper_doi 10.1107/S2052520617002906
_journal_volume 73
_journal_year 2017
_chemical_formula_moiety 'C4 H9 N2 O3, C4 H O4, 0.5(H2 O)'
_chemical_formula_sum 'C8 H11 N2 O7.5'
_chemical_formula_weight 255.19
_space_group_crystal_system orthorhombic
_space_group_IT_number 18
_space_group_name_Hall 'P 2 2ab'
_space_group_name_H-M_alt 'P 21 21 2'
_symmetry_space_group_name_Hall 'P 2 2ab'
_symmetry_space_group_name_H-M 'P 21 21 2'
_atom_sites_solution_hydrogens mixed
_atom_sites_solution_primary direct
_audit_creation_method
;
Olex2 1.2
(compiled 2016.09.09 svn.r3337 for OlexSys, GUI svn.r5227)
;
_cell_angle_alpha 90
_cell_angle_beta 90
_cell_angle_gamma 90
_cell_formula_units_Z 4
_cell_length_a 19.7808(13)
_cell_length_b 8.9659(6)
_cell_length_c 6.0713(4)
_cell_measurement_reflns_used 2347
_cell_measurement_temperature 293(2)
_cell_measurement_theta_max 29.1602
_cell_measurement_theta_min 3.3556
_cell_volume 1076.76(12)
_computing_molecular_graphics 'Olex2 (Dolomanov et al., 2009)'
_computing_publication_material 'Olex2 (Dolomanov et al., 2009)'
_computing_structure_refinement 'ShelXL (Sheldrick, 2015)'
_computing_structure_solution 'ShelXS (Sheldrick, 2008)'
_diffrn_ambient_temperature 293(2)
_diffrn_measured_fraction_theta_full 0.997
_diffrn_measured_fraction_theta_max 0.902
_diffrn_measurement_device_type 'Xcalibur, Sapphire3'
_diffrn_measurement_method '\w scans'
_diffrn_radiation_type MoK\a
_diffrn_radiation_wavelength 0.71073
_diffrn_reflns_av_R_equivalents 0.0193
_diffrn_reflns_limit_h_max 26
_diffrn_reflns_limit_h_min -24
_diffrn_reflns_limit_k_max 4
_diffrn_reflns_limit_k_min -11
_diffrn_reflns_limit_l_max 7
_diffrn_reflns_limit_l_min -7
_diffrn_reflns_number 5216
_diffrn_reflns_theta_full 25.242
_diffrn_reflns_theta_max 29.160
_diffrn_reflns_theta_min 3.356
_exptl_absorpt_coefficient_mu 0.142
_exptl_absorpt_correction_T_max 1.00000
_exptl_absorpt_correction_T_min 0.84984
_exptl_absorpt_correction_type multi-scan
_exptl_absorpt_process_details
;
CrysAlisPro, Agilent Technologies,
Version 1.171.36.32 (release 02-08-2013 CrysAlis171 .NET)
(compiled Aug  2 2013,16:46:58)
Empirical absorption correction using spherical harmonics,
 implemented in SCALE3 ABSPACK scaling algorithm.
;
_exptl_crystal_colour colorless
_exptl_crystal_density_diffrn 1.574
_exptl_crystal_description Block
_exptl_crystal_F_000 532
_exptl_crystal_size_max 0.5
_exptl_crystal_size_mid 0.5
_exptl_crystal_size_min 0.5
_refine_diff_density_max 0.256
_refine_diff_density_min -0.157
_refine_ls_abs_structure_details
;
 Flack x determined using 882 quotients [(I+)-(I-)]/[(I+)+(I-)]
 (Parsons, Flack and Wagner, Acta Cryst. B69 (2013) 249-259).
;
_refine_ls_abs_structure_Flack 0.1(4)
_refine_ls_extinction_coef 0.018(4)
_refine_ls_extinction_expression Fc^*^=kFc[1+0.001xFc^2^\l^3^/sin(2\q)]^-1/4^
_refine_ls_extinction_method 'SHELXL-2014/7 (Sheldrick 2014'
_refine_ls_goodness_of_fit_ref 1.089
_refine_ls_hydrogen_treatment mixed
_refine_ls_matrix_type full
_refine_ls_number_parameters 167
_refine_ls_number_reflns 2531
_refine_ls_number_restraints 0
_refine_ls_restrained_S_all 1.089
_refine_ls_R_factor_all 0.0381
_refine_ls_R_factor_gt 0.0347
_refine_ls_shift/su_max 0.001
_refine_ls_shift/su_mean 0.000
_refine_ls_structure_factor_coef Fsqd
_refine_ls_weighting_details 'w=1/[\s^2^(Fo^2^)+(0.0410P)^2^+0.1760P] where P=(Fo^2^+2Fc^2^)/3'
_refine_ls_weighting_scheme calc
_refine_ls_wR_factor_gt 0.0842
_refine_ls_wR_factor_ref 0.0860
_reflns_number_gt 2394
_reflns_number_total 2531
_reflns_threshold_expression 'I > 2\s(I)'
_cod_data_source_file bp5095sup1.cif
_cod_data_source_block I
_cod_depositor_comments
;

2019-09-11
Z value and formula fixed to values more according to usual
chemical conventions.                 miguel
;
_cod_original_formula_sum 'C16 H22 N4 O15'
_cod_original_formula_weight 510.38
_cod_original_formula_moiety '2(C4 H9 N2 O3), 2(C4 H O4), H2 O'
_cod_original_formula_units_Z 2
_cod_original_cell_volume 1076.75(12)
_cod_database_code 2108049
_shelx_space_group_comment
;
The symmetry employed for this shelxl refinement is uniquely defined
by the following loop, which should always be used as a source of
symmetry information in preference to the above space-group names.
They are only intended as comments.
;

loop_
_space_group_symop_operation_xyz
'x, y, z'
'-x, -y, z'
'x+1/2, -y+1/2, -z'
'-x+1/2, y+1/2, -z'

loop_
_atom_site_type_symbol
_atom_site_label
_atom_site_fract_x
_atom_site_fract_y
_atom_site_fract_z
_atom_site_U_iso_or_equiv
_atom_site_adp_type
_atom_site_calc_flag
_atom_site_occupancy
_atom_site_disorder_assembly
_atom_site_disorder_group
O O4 -0.44943(9) -0.83943(18) -0.4070(2) 0.0354(4) Uani d 1 . .
O O2 -0.39987(11) -1.0128(2) 0.2833(3) 0.0452(5) Uani d 1 . .
H H2 -0.4133 -0.9544 0.3776 0.068 Uiso calc 1 . .
O O1 -0.47779(8) -0.72246(18) 0.0954(3) 0.0338(4) Uani d 1 . .
O O3 -0.36888(9) -1.12265(19) -0.2132(3) 0.0378(4) Uani d 1 . .
C C1 -0.44708(10) -0.8293(2) 0.0092(3) 0.0235(4) Uani d 1 . .
C C4 -0.43391(11) -0.8815(2) -0.2203(3) 0.0240(4) Uani d 1 . .
C C2 -0.41196(11) -0.9579(2) 0.0882(3) 0.0270(4) Uani d 1 . .
C C3 -0.39708(11) -1.0131(2) -0.1306(3) 0.0254(4) Uani d 1 . .
O O5 -0.34959(8) -0.55773(19) -0.3119(3) 0.0328(4) Uani d 1 . .
N N1 -0.42409(9) -0.3422(2) -0.5022(3) 0.0277(4) Uani d 1 . .
H H1A -0.4548 -0.2909 -0.5778 0.033 Uiso calc 1 . .
H H1B -0.3926 -0.2801 -0.4516 0.033 Uiso calc 1 . .
H H1C -0.4440 -0.3881 -0.3896 0.033 Uiso calc 1 . .
C C5 -0.34832(10) -0.5579(2) -0.5101(3) 0.0243(4) Uani d 1 . .
O O7 -0.27338(8) -0.3096(2) -0.5702(3) 0.0388(4) Uani d 1 . .
C C6 -0.39223(10) -0.4543(2) -0.6481(3) 0.0223(4) Uani d 1 . .
H H6 -0.4286 -0.5147 -0.7115 0.027 Uiso calc 1 . .
O O6 -0.31313(9) -0.6483(2) -0.6345(3) 0.0362(4) Uani d 1 . .
H H6A -0.2883 -0.6994 -0.5569 0.054 Uiso calc 1 . .
C C8 -0.29175(11) -0.3008(3) -0.7648(4) 0.0284(5) Uani d 1 . .
C C7 -0.35520(10) -0.3801(3) -0.8382(3) 0.0276(4) Uani d 1 . .
H H7A -0.3434 -0.4552 -0.9466 0.033 Uiso calc 1 . .
H H7B -0.3852 -0.3088 -0.9084 0.033 Uiso calc 1 . .
N N2 -0.25854(12) -0.2247(3) -0.9142(4) 0.0536(7) Uani d 1 . .
H H2A -0.2222 -0.1780 -0.8788 0.064 Uiso calc 1 . .
H H2B -0.2731 -0.2216 -1.0475 0.064 Uiso calc 1 . .
O O8 -0.5000 -0.5000 -0.1963(4) 0.0299(5) Uani d 1 . .
H H8 -0.4834(19) -0.557(4) -0.137(6) 0.075(13) Uiso d 1 . .

loop_
_atom_site_aniso_label
_atom_site_aniso_U_11
_atom_site_aniso_U_22
_atom_site_aniso_U_33
_atom_site_aniso_U_12
_atom_site_aniso_U_13
_atom_site_aniso_U_23
O4 0.0547(10) 0.0333(8) 0.0182(7) 0.0123(7) -0.0039(7) 0.0013(7)
O2 0.0849(14) 0.0347(9) 0.0161(8) 0.0254(9) -0.0033(8) -0.0006(7)
O1 0.0497(9) 0.0273(8) 0.0244(7) 0.0135(7) -0.0007(7) -0.0031(7)
O3 0.0575(11) 0.0317(8) 0.0242(8) 0.0175(8) -0.0039(7) -0.0066(7)
C1 0.0322(10) 0.0210(9) 0.0172(9) 0.0011(8) -0.0021(7) -0.0001(8)
C4 0.0330(10) 0.0210(9) 0.0179(9) 0.0015(8) -0.0005(8) -0.0019(8)
C2 0.0403(11) 0.0224(10) 0.0182(9) 0.0046(8) -0.0026(9) -0.0019(8)
C3 0.0349(11) 0.0240(10) 0.0171(9) 0.0016(8) -0.0027(8) -0.0010(8)
O5 0.0385(9) 0.0380(9) 0.0219(7) 0.0104(7) 0.0002(7) -0.0003(7)
N1 0.0278(8) 0.0245(9) 0.0309(9) 0.0035(6) 0.0020(7) -0.0019(8)
C5 0.0232(9) 0.0239(10) 0.0258(10) 0.0009(7) 0.0005(8) -0.0026(9)
O7 0.0420(9) 0.0456(10) 0.0287(8) -0.0204(8) -0.0074(7) 0.0059(8)
C6 0.0226(9) 0.0213(9) 0.0230(10) 0.0003(7) -0.0022(7) -0.0044(8)
O6 0.0446(9) 0.0394(10) 0.0245(8) 0.0209(7) -0.0024(6) -0.0039(7)
C8 0.0282(10) 0.0319(11) 0.0251(10) -0.0002(9) 0.0016(8) 0.0027(9)
C7 0.0324(11) 0.0304(11) 0.0199(9) 0.0005(9) -0.0029(8) -0.0002(9)
N2 0.0452(12) 0.0818(19) 0.0338(11) -0.0240(12) -0.0022(10) 0.0179(13)
O8 0.0329(12) 0.0291(12) 0.0278(12) 0.0085(10) 0.000 0.000

loop_
_atom_type_symbol
_atom_type_description
_atom_type_scat_dispersion_real
_atom_type_scat_dispersion_imag
_atom_type_scat_source
C C 0.0033 0.0016 'International Tables Vol C Tables 4.2.6.8 and 6.1.1.4'
H H 0.0000 0.0000 'International Tables Vol C Tables 4.2.6.8 and 6.1.1.4'
O O 0.0106 0.0060 'International Tables Vol C Tables 4.2.6.8 and 6.1.1.4'
N N 0.0061 0.0033 'International Tables Vol C Tables 4.2.6.8 and 6.1.1.4'

loop_
_geom_angle_atom_site_label_1
_geom_angle_atom_site_label_2
_geom_angle_atom_site_label_3
_geom_angle_site_symmetry_1
_geom_angle_site_symmetry_3
_geom_angle
O1 C1 C4 . . 135.74(19)
O1 C1 C2 . . 135.6(2)
C2 C1 C4 . . 88.59(16)
O4 C4 C1 . . 135.92(18)
O4 C4 C3 . . 134.41(19)
C3 C4 C1 . . 89.58(15)
O2 C2 C1 . . 134.30(19)
O2 C2 C3 . . 131.79(18)
C1 C2 C3 . . 93.83(17)
O3 C3 C4 . . 134.58(19)
O3 C3 C2 . . 137.38(19)
C2 C3 C4 . . 87.99(16)
O5 C5 C6 . . 122.5(2)
O5 C5 O6 . . 126.1(2)
O6 C5 C6 . . 111.34(17)
N1 C6 C5 . . 109.14(16)
N1 C6 C7 . . 111.23(17)
C7 C6 C5 . . 114.20(16)
O7 C8 C7 . . 119.72(19)
O7 C8 N2 . . 123.1(2)
N2 C8 C7 . . 117.2(2)
C8 C7 C6 . . 112.48(17)

loop_
_geom_bond_atom_site_label_1
_geom_bond_atom_site_label_2
_geom_bond_site_symmetry_2
_geom_bond_distance
O4 C4 . 1.234(2)
O2 C2 . 1.304(3)
O1 C1 . 1.249(3)
O3 C3 . 1.236(3)
C1 C4 . 1.493(3)
C1 C2 . 1.429(3)
C4 C3 . 1.489(3)
C2 C3 . 1.448(3)
O5 C5 . 1.204(3)
N1 C6 . 1.481(3)
C5 C6 . 1.523(3)
C5 O6 . 1.308(3)
O7 C8 . 1.238(3)
C6 C7 . 1.520(3)
C8 C7 . 1.510(3)
C8 N2 . 1.311(3)

_cod_database_fobs_code 2108049
